data_1567217
loop_
_publ_author_name
'Kitamura, Chitoshi'
'Tsukuda, Hideki'
'Kawase, Takeshi'
'Kobayashi, Takashi'
'Naito, Hiroyoshi'

_publ_section_title
;
 Crystal Structure of 1,4,5,8-Tetrapentylanthracene
;
_journal_coden_ASTM XSAOBG
_journal_name_full 'X-ray Structure Analysis Online'
_journal_page_first 65
_journal_page_last 66
_journal_paper_doi 10.2116/xraystruct.26.65
_journal_volume 26
_journal_year 2010
_chemical_formula_moiety 'C34 H50'
_chemical_formula_sum 'C34 H50'
_chemical_formula_weight 458.74
_chemical_melting_point 366
_chemical_name_systematic 1,4,5,8-tetrapentylanthracene
_space_group_IT_number 2
_space_group_name_Hall '-P 1'
_space_group_name_H-M_alt 'P -1'
_symmetry_cell_setting triclinic
_symmetry_Int_Tables_number 2
_symmetry_space_group_name_Hall '-P 1'
_symmetry_space_group_name_H-M 'P -1'
_atom_sites_solution_hydrogens geom
_atom_sites_solution_primary direct
_audit_creation_date 2010-07-13
_audit_creation_method WinGX
_cell_angle_alpha 99.685(9)
_cell_angle_beta 90.243(11)
_cell_angle_gamma 96.275(15)
_cell_formula_units_Z 1
_cell_length_a 5.350(4)
_cell_length_b 9.580(7)
_cell_length_c 14.946(10)
_cell_measurement_reflns_used 1874
_cell_measurement_temperature 223
_cell_measurement_theta_max 30.6406
_cell_measurement_theta_min 1.3825
_cell_measurement_wavelength 0.71073
_cell_volume 750.4(9)
_computing_cell_refinement 'CrystalClear (Rigaku/MSC Inc., 2006)'
_computing_data_collection 'CrystalClear (Rigaku/MSC Inc., 2006)'
_computing_data_reduction 'CrystalClear (Rigaku/MSC Inc., 2006)'
_computing_molecular_graphics 'Ortep-3 for Windows (Farrugia, 1997)'
_computing_publication_material 'WinGX (Farrugia, 1999)'
_computing_structure_refinement 'SHELXL-97 (Sheldrick, 2008)'
_computing_structure_solution 'SIR2004 (Burla et al., 2005)'
_diffrn_ambient_temperature 223
_diffrn_detector_area_resol_mean 14.7059
_diffrn_measured_fraction_theta_full 0.978
_diffrn_measured_fraction_theta_max 0.978
_diffrn_measurement_device_type 'Rigaku/MSC Mercury CCD area-detector'
_diffrn_measurement_method '\f and \w'
_diffrn_radiation_monochromator graphite
_diffrn_radiation_source 'rotating-anode X-ray tube'
_diffrn_radiation_type MoK\a
_diffrn_radiation_wavelength 0.71073
_diffrn_reflns_av_R_equivalents 0.0287
_diffrn_reflns_av_unetI/netI 0.0514
_diffrn_reflns_limit_h_max 7
_diffrn_reflns_limit_h_min -4
_diffrn_reflns_limit_k_max 12
_diffrn_reflns_limit_k_min -10
_diffrn_reflns_limit_l_max 19
_diffrn_reflns_limit_l_min -19
_diffrn_reflns_number 6247
_diffrn_reflns_theta_full 28.28
_diffrn_reflns_theta_max 28.28
_diffrn_reflns_theta_min 2.76
_diffrn_standards_interval_count .
_diffrn_standards_interval_time .
_diffrn_standards_number 0
_exptl_absorpt_coefficient_mu 0.056
_exptl_absorpt_correction_T_max 0.9975
_exptl_absorpt_correction_T_min 0.9876
_exptl_absorpt_correction_type numerical
_exptl_crystal_colour colorless
_exptl_crystal_density_diffrn 1.015
_exptl_crystal_density_method 'not measured'
_exptl_crystal_description prism
_exptl_crystal_F_000 254
_exptl_crystal_size_max 0.5
_exptl_crystal_size_mid 0.1
_exptl_crystal_size_min 0.05
_refine_diff_density_max 0.424
_refine_diff_density_min -0.254
_refine_diff_density_rms 0.053
_refine_ls_extinction_method none
_refine_ls_goodness_of_fit_ref 1.068
_refine_ls_hydrogen_treatment constr
_refine_ls_matrix_type full
_refine_ls_number_parameters 156
_refine_ls_number_reflns 3635
_refine_ls_number_restraints 0
_refine_ls_restrained_S_all 1.068
_refine_ls_R_factor_all 0.1332
_refine_ls_R_factor_gt 0.0915
_refine_ls_shift/su_max 0
_refine_ls_shift/su_mean 0
_refine_ls_structure_factor_coef Fsqd
_refine_ls_weighting_details 'calc w=1/[\s^2^(Fo^2^)+(0.1418P)^2^+0.1594P] where P=(Fo^2^+2Fc^2^)/3'
_refine_ls_weighting_scheme calc
_refine_ls_wR_factor_gt 0.2452
_refine_ls_wR_factor_ref 0.286
_reflns_number_gt 2279
_reflns_number_total 3635
_reflns_threshold_expression >2\s(I)
_cod_data_source_file 26_65_1.cif
_cod_data_source_block tpea
_cod_database_code 1567217

loop_
_symmetry_equiv_pos_as_xyz
'x, y, z'
'-x, -y, -z'

loop_
_atom_site_label
_atom_site_type_symbol
_atom_site_fract_x
_atom_site_fract_y
_atom_site_fract_z
_atom_site_U_iso_or_equiv
_atom_site_adp_type
_atom_site_occupancy
_atom_site_symmetry_multiplicity
_atom_site_calc_flag
_atom_site_refinement_flags
_atom_site_disorder_assembly
_atom_site_disorder_group
C1 C 0.8302(3) 0.2887(2) 0.43659(14) 0.0369(5) Uani 1 1 d . . .
C2 C 0.8221(4) 0.1732(2) 0.47919(16) 0.0448(6) Uani 1 1 d . . .
H2 H 0.9298 0.1033 0.46 0.054 Uiso 1 1 calc R . .
C3 C 0.6582(4) 0.1544(2) 0.55095(16) 0.0455(6) Uani 1 1 d . . .
H3 H 0.6608 0.0726 0.5778 0.055 Uiso 1 1 calc R . .
C4 C 0.4957(4) 0.2508(2) 0.58276(15) 0.0405(5) Uani 1 1 d . . .
C5 C 0.4960(3) 0.3765(2) 0.54139(14) 0.0354(5) Uani 1 1 d . . .
C6 C 0.6650(3) 0.3962(2) 0.46864(13) 0.0331(5) Uani 1 1 d . . .
C7 C 0.3365(3) 0.4808(2) 0.56984(14) 0.0369(5) Uani 1 1 d . . .
H7 H 0.2252 0.4675 0.617 0.044 Uiso 1 1 calc R . .
C8 C 1.0021(4) 0.3086(2) 0.35917(14) 0.0395(5) Uani 1 1 d . . .
H8A H 1.1198 0.3943 0.3785 0.047 Uiso 1 1 calc R . .
H8B H 0.9 0.3265 0.3086 0.047 Uiso 1 1 calc R . .
C9 C 1.1548(4) 0.1862(2) 0.32369(15) 0.0430(5) Uani 1 1 d . . .
H9A H 1.2676 0.1717 0.3723 0.052 Uiso 1 1 calc R . .
H9B H 1.0402 0.0986 0.3065 0.052 Uiso 1 1 calc R . .
C10 C 1.3090(4) 0.2143(3) 0.24247(16) 0.0481(6) Uani 1 1 d . . .
H10A H 1.4247 0.3012 0.2604 0.058 Uiso 1 1 calc R . .
H10B H 1.1955 0.2315 0.1949 0.058 Uiso 1 1 calc R . .
C11 C 1.4601(5) 0.0943(3) 0.2033(2) 0.0634(7) Uani 1 1 d . . .
H11A H 1.345 0.0071 0.1852 0.076 Uiso 1 1 calc R . .
H11B H 1.5747 0.0771 0.2506 0.076 Uiso 1 1 calc R . .
C12 C 1.6123(6) 0.1248(4) 0.1219(2) 0.0825(10) Uani 1 1 d . . .
H12A H 1.4993 0.1345 0.073 0.124 Uiso 1 1 calc R . .
H12B H 1.7117 0.047 0.1021 0.124 Uiso 1 1 calc R . .
H12C H 1.7232 0.2126 0.1388 0.124 Uiso 1 1 calc R . .
C13 C 0.3233(4) 0.2267(2) 0.65925(16) 0.0482(6) Uani 1 1 d . . .
H13A H 0.3019 0.1247 0.6621 0.058 Uiso 1 1 calc R . .
H13B H 0.1579 0.254 0.6455 0.058 Uiso 1 1 calc R . .
C14 C 0.4133(5) 0.3079(3) 0.75161(17) 0.0614(7) Uani 1 1 d . . .
H14A H 0.4403 0.41 0.7491 0.074 Uiso 1 1 calc R . .
H14B H 0.5744 0.2776 0.7676 0.074 Uiso 1 1 calc R . .
C15 C 0.2215(6) 0.2822(4) 0.8250(2) 0.0828(10) Uani 1 1 d . . .
H15A H 0.0649 0.3185 0.8101 0.099 Uiso 1 1 calc R . .
H15B H 0.1844 0.1792 0.8228 0.099 Uiso 1 1 calc R . .
C16 C 0.2993(8) 0.3470(6) 0.9168(3) 0.1171(16) Uani 1 1 d . . .
H16A H 0.3278 0.4506 0.9205 0.141 Uiso 1 1 calc R . .
H16B H 0.4589 0.3139 0.9317 0.141 Uiso 1 1 calc R . .
C17 C 0.1021(8) 0.3111(6) 0.9872(3) 0.1352(19) Uani 1 1 d . . .
H17A H -0.0518 0.351 0.976 0.203 Uiso 1 1 calc R . .
H17B H 0.1669 0.3513 1.0479 0.203 Uiso 1 1 calc R . .
H17C H 0.0674 0.2085 0.9819 0.203 Uiso 1 1 calc R . .

loop_
_atom_site_aniso_label
_atom_site_aniso_U_11
_atom_site_aniso_U_22
_atom_site_aniso_U_33
_atom_site_aniso_U_23
_atom_site_aniso_U_13
_atom_site_aniso_U_12
C1 0.0401(10) 0.0321(11) 0.0384(11) 0.0047(8) -0.0009(8) 0.0058(8)
C2 0.0484(11) 0.0362(12) 0.0521(14) 0.0106(10) 0.0020(9) 0.0107(8)
C3 0.0551(12) 0.0322(11) 0.0532(14) 0.0167(10) 0.0043(10) 0.0077(9)
C4 0.0459(10) 0.0355(12) 0.0422(12) 0.0132(9) 0.0020(9) 0.0034(8)
C5 0.0381(9) 0.0315(11) 0.0368(11) 0.0077(8) -0.0014(8) 0.0024(7)
C6 0.0365(9) 0.0275(10) 0.0351(10) 0.0053(8) -0.0013(7) 0.0022(7)
C7 0.0393(9) 0.0364(11) 0.0363(11) 0.0092(8) 0.0035(8) 0.0047(7)
C8 0.0416(10) 0.0373(12) 0.0410(12) 0.0071(9) 0.0023(8) 0.0092(8)
C9 0.0417(10) 0.0399(12) 0.0477(13) 0.0058(10) 0.0027(9) 0.0085(8)
C10 0.0471(11) 0.0541(15) 0.0455(13) 0.0092(11) 0.0042(9) 0.0151(10)
C11 0.0595(14) 0.0673(18) 0.0624(17) 0.0004(14) 0.0135(12) 0.0184(12)
C12 0.0798(19) 0.109(3) 0.0614(19) 0.0079(18) 0.0224(15) 0.0307(18)
C13 0.0532(12) 0.0430(13) 0.0538(15) 0.0222(11) 0.0106(10) 0.0076(9)
C14 0.0660(15) 0.0758(19) 0.0511(15) 0.0275(14) 0.0106(12) 0.0209(13)
C15 0.0782(19) 0.120(3) 0.0587(19) 0.0278(19) 0.0121(15) 0.0306(18)
C16 0.102(3) 0.187(5) 0.069(3) 0.031(3) 0.018(2) 0.033(3)
C17 0.127(3) 0.214(6) 0.090(3) 0.070(3) 0.055(3) 0.062(3)

loop_
_atom_type_symbol
_atom_type_description
_atom_type_scat_dispersion_real
_atom_type_scat_dispersion_imag
_atom_type_scat_source
C C 0.0033 0.0016 'International Tables Vol C Tables 4.2.6.8 and 6.1.1.4'
H H 0 0 'International Tables Vol C Tables 4.2.6.8 and 6.1.1.4'

loop_
_geom_angle_atom_site_label_1
_geom_angle_atom_site_label_2
_geom_angle_atom_site_label_3
_geom_angle
_geom_angle_site_symmetry_1
_geom_angle_site_symmetry_3
C2 C1 C6 117.59(19) . .
C2 C1 C8 122.90(18) . .
C6 C1 C8 119.50(18) . .
C1 C2 C3 122.6(2) . .
C1 C2 H2 118.7 . .
C3 C2 H2 118.7 . .
C4 C3 C2 122.3(2) . .
C4 C3 H3 118.8 . .
C2 C3 H3 118.8 . .
C3 C4 C5 118.09(19) . .
C3 C4 C13 120.72(19) . .
C5 C4 C13 121.18(18) . .
C7 C5 C6 118.54(18) . .
C7 C5 C4 121.90(18) . .
C6 C5 C4 119.56(17) . .
C7 C6 C5 118.55(17) 2_666 .
C7 C6 C1 121.61(18) 2_666 .
C5 C6 C1 119.84(18) . .
C6 C7 C5 122.91(19) 2_666 .
C6 C7 H7 118.5 2_666 .
C5 C7 H7 118.5 . .
C1 C8 C9 116.84(18) . .
C1 C8 H8A 108.1 . .
C9 C8 H8A 108.1 . .
C1 C8 H8B 108.1 . .
C9 C8 H8B 108.1 . .
H8A C8 H8B 107.3 . .
C10 C9 C8 112.26(19) . .
C10 C9 H9A 109.2 . .
C8 C9 H9A 109.2 . .
C10 C9 H9B 109.2 . .
C8 C9 H9B 109.2 . .
H9A C9 H9B 107.9 . .
C9 C10 C11 114.3(2) . .
C9 C10 H10A 108.7 . .
C11 C10 H10A 108.7 . .
C9 C10 H10B 108.7 . .
C11 C10 H10B 108.7 . .
H10A C10 H10B 107.6 . .
C10 C11 C12 113.3(3) . .
C10 C11 H11A 108.9 . .
C12 C11 H11A 108.9 . .
C10 C11 H11B 108.9 . .
C12 C11 H11B 108.9 . .
H11A C11 H11B 107.7 . .
C11 C12 H12A 109.5 . .
C11 C12 H12B 109.5 . .
H12A C12 H12B 109.5 . .
C11 C12 H12C 109.5 . .
H12A C12 H12C 109.5 . .
H12B C12 H12C 109.5 . .
C4 C13 C14 114.72(19) . .
C4 C13 H13A 108.6 . .
C14 C13 H13A 108.6 . .
C4 C13 H13B 108.6 . .
C14 C13 H13B 108.6 . .
H13A C13 H13B 107.6 . .
C13 C14 C15 111.3(2) . .
C13 C14 H14A 109.4 . .
C15 C14 H14A 109.4 . .
C13 C14 H14B 109.4 . .
C15 C14 H14B 109.4 . .
H14A C14 H14B 108 . .
C16 C15 C14 115.4(3) . .
C16 C15 H15A 108.4 . .
C14 C15 H15A 108.4 . .
C16 C15 H15B 108.4 . .
C14 C15 H15B 108.4 . .
H15A C15 H15B 107.5 . .
C15 C16 C17 112.4(4) . .
C15 C16 H16A 109.1 . .
C17 C16 H16A 109.1 . .
C15 C16 H16B 109.1 . .
C17 C16 H16B 109.1 . .
H16A C16 H16B 107.9 . .
C16 C17 H17A 109.5 . .
C16 C17 H17B 109.5 . .
H17A C17 H17B 109.5 . .
C16 C17 H17C 109.5 . .
H17A C17 H17C 109.5 . .
H17B C17 H17C 109.5 . .

loop_
_geom_bond_atom_site_label_1
_geom_bond_atom_site_label_2
_geom_bond_distance
_geom_bond_site_symmetry_2
C1 C2 1.363(3) .
C1 C6 1.453(3) .
C1 C8 1.505(3) .
C2 C3 1.411(3) .
C2 H2 0.94 .
C3 C4 1.366(3) .
C3 H3 0.94 .
C4 C5 1.443(3) .
C4 C13 1.504(3) .
C5 C7 1.398(3) .
C5 C6 1.440(3) .
C6 C7 1.396(3) 2_666
C7 C6 1.396(3) 2_666
C7 H7 0.94 .
C8 C9 1.525(3) .
C8 H8A 0.98 .
C8 H8B 0.98 .
C9 C10 1.515(3) .
C9 H9A 0.98 .
C9 H9B 0.98 .
C10 C11 1.516(3) .
C10 H10A 0.98 .
C10 H10B 0.98 .
C11 C12 1.518(4) .
C11 H11A 0.98 .
C11 H11B 0.98 .
C12 H12A 0.97 .
C12 H12B 0.97 .
C12 H12C 0.97 .
C13 C14 1.514(4) .
C13 H13A 0.98 .
C13 H13B 0.98 .
C14 C15 1.536(4) .
C14 H14A 0.98 .
C14 H14B 0.98 .
C15 C16 1.447(5) .
C15 H15A 0.98 .
C15 H15B 0.98 .
C16 C17 1.546(5) .
C16 H16A 0.98 .
C16 H16B 0.98 .
C17 H17A 0.97 .
C17 H17B 0.97 .
C17 H17C 0.97 .

loop_
_geom_torsion_atom_site_label_1
_geom_torsion_atom_site_label_2
_geom_torsion_atom_site_label_3
_geom_torsion_atom_site_label_4
_geom_torsion
_geom_torsion_site_symmetry_1
_geom_torsion_site_symmetry_2
_geom_torsion_site_symmetry_3
_geom_torsion_site_symmetry_4
C6 C1 C2 C3 1.1(3) . . . .
C8 C1 C2 C3 -179.17(19) . . . .
C1 C2 C3 C4 0.1(4) . . . .
C2 C3 C4 C5 -0.7(3) . . . .
C2 C3 C4 C13 179.8(2) . . . .
C3 C4 C5 C7 -179.84(19) . . . .
C13 C4 C5 C7 -0.3(3) . . . .
C3 C4 C5 C6 0.1(3) . . . .
C13 C4 C5 C6 179.62(17) . . . .
C7 C5 C6 C7 0.5(3) . . . 2_666
C4 C5 C6 C7 -179.46(18) . . . 2_666
C7 C5 C6 C1 -179.03(17) . . . .
C4 C5 C6 C1 1.0(3) . . . .
C2 C1 C6 C7 178.90(19) . . . 2_666
C8 C1 C6 C7 -0.9(3) . . . 2_666
C2 C1 C6 C5 -1.6(3) . . . .
C8 C1 C6 C5 178.66(16) . . . .
C6 C5 C7 C6 -0.5(3) . . . 2_666
C4 C5 C7 C6 179.44(19) . . . 2_666
C2 C1 C8 C9 5.2(3) . . . .
C6 C1 C8 C9 -175.09(17) . . . .
C1 C8 C9 C10 176.64(17) . . . .
C8 C9 C10 C11 -178.75(19) . . . .
C9 C10 C11 C12 179.9(2) . . . .
C3 C4 C13 C14 99.5(3) . . . .
C5 C4 C13 C14 -80.0(3) . . . .
C4 C13 C14 C15 177.6(2) . . . .
C13 C14 C15 C16 175.6(3) . . . .
C14 C15 C16 C17 -177.5(3) . . . .
